data_4128011
loop_
_publ_author_name
'Tao, Wenjie'
'Bower, Jamey K.'
'Moore, Curtis E.'
'Zhang, Shiyu'

_publ_section_title
;
 Dicopper \m-Oxo, \m-Nitrosyl Complex from the Activation of NO or Nitrite
 at a Dicopper Center.
;
_journal_issue 26
_journal_name_full 'Journal of the American Chemical Society'
_journal_page_first 10159
_journal_page_last 10164
_journal_paper_doi 10.1021/jacs.9b03635
_journal_volume 141
_journal_year 2019
_chemical_formula_moiety 'C31 H28 Cu2 N5 O5, C4 H6 F3 O4 S, C F3 O3 S'
_chemical_formula_sum 'C36 H34 Cu2 F6 N5 O12 S2'
_chemical_formula_weight 1033.88
_space_group_crystal_system monoclinic
_space_group_IT_number 12
_space_group_name_Hall '-C 2y'
_space_group_name_H-M_alt 'C 1 2/m 1'
_symmetry_space_group_name_Hall '-C 2y'
_symmetry_space_group_name_H-M 'C 1 2/m 1'
_atom_sites_solution_hydrogens geom
_atom_sites_solution_primary dual
_atom_sites_solution_secondary difmap
_audit_creation_date 2019-03-21
_audit_creation_method
;
Olex2 1.2-beta
(compiled 2018.05.29 svn.r3508 for OlexSys, GUI svn.r5506)
;
_cell_angle_alpha 90
_cell_angle_beta 109.398(4)
_cell_angle_gamma 90
_cell_formula_units_Z 4
_cell_length_a 35.132(4)
_cell_length_b 10.4087(10)
_cell_length_c 14.2824(15)
_cell_measurement_reflns_used 5071
_cell_measurement_temperature 100
_cell_measurement_theta_max 26.291
_cell_measurement_theta_min 2.861
_cell_volume 4926.3(9)
_computing_cell_refinement 'SAINT v8.38A (Bruker, 2017)'
_computing_data_collection 'APEX3 v2017.3-0 (Bruker, 2017)'
_computing_data_reduction 'SAINT v8.38A (Bruker, 2017)'
_computing_molecular_graphics 'Olex2 (Dolomanov et al., 2009)'
_computing_publication_material 'Olex2 (Dolomanov et al., 2009)'
_computing_structure_refinement 'ShelXL (Sheldrick, 2015)'
_computing_structure_solution 'ShelXT (Sheldrick, 2015)'
_diffrn_ambient_temperature 100
_diffrn_detector 'Bruker Photon II area detector'
_diffrn_detector_area_resol_mean 10.5
_diffrn_detector_type 'CMOS area detector'
_diffrn_measured_fraction_theta_full 0.980
_diffrn_measured_fraction_theta_max 0.962
_diffrn_measurement_device 'Kappa Four-Circle Diffractometer'
_diffrn_measurement_device_type 'Bruker D8 Venture'
_diffrn_measurement_method '\w and \f scans'
_diffrn_radiation_monochromator 'Curved-Graphite, Bruker TRIUMPH'
_diffrn_radiation_probe x-ray
_diffrn_radiation_type MoK\a
_diffrn_radiation_wavelength 0.71073
_diffrn_reflns_av_unetI/netI 0.0452
_diffrn_reflns_Laue_measured_fraction_full 0.980
_diffrn_reflns_Laue_measured_fraction_max 0.962
_diffrn_reflns_limit_h_max 43
_diffrn_reflns_limit_h_min -43
_diffrn_reflns_limit_k_max 12
_diffrn_reflns_limit_k_min -12
_diffrn_reflns_limit_l_max 17
_diffrn_reflns_limit_l_min -17
_diffrn_reflns_number 9690
_diffrn_reflns_point_group_measured_fraction_full 0.980
_diffrn_reflns_point_group_measured_fraction_max 0.962
_diffrn_reflns_theta_full 25.000
_diffrn_reflns_theta_max 26.470
_diffrn_reflns_theta_min 2.861
_diffrn_source 'sealed tube'
_diffrn_source_type fine-focus
_diffrn_standards_number 0
_exptl_absorpt_coefficient_mu 1.028
_exptl_absorpt_correction_T_max 0.260242
_exptl_absorpt_correction_T_min 0.220663
_exptl_absorpt_correction_type multi-scan
_exptl_absorpt_process_details
;
 TWINABS-2012/1 (Bruker,2012) was used for absorption correction.

Final HKLF 4 output contains 59328 reflections, Rint = 0.0525
 (31200 with I > 3sig(I), Rint = 0.0412)
;
_exptl_crystal_colour Red
_exptl_crystal_colour_primary red
_exptl_crystal_density_diffrn 1.394
_exptl_crystal_description Block
_exptl_crystal_F_000 2100
_exptl_crystal_size_max 0.357
_exptl_crystal_size_mid 0.331
_exptl_crystal_size_min 0.248
_refine_diff_density_max 0.647
_refine_diff_density_min -0.864
_refine_diff_density_rms 0.083
_refine_ls_extinction_method none
_refine_ls_goodness_of_fit_ref 1.029
_refine_ls_hydrogen_treatment constr
_refine_ls_matrix_type full
_refine_ls_number_parameters 464
_refine_ls_number_reflns 9690
_refine_ls_number_restraints 265
_refine_ls_restrained_S_all 1.026
_refine_ls_R_factor_all 0.0803
_refine_ls_R_factor_gt 0.0592
_refine_ls_shift/su_max 0.000
_refine_ls_shift/su_mean 0.000
_refine_ls_structure_factor_coef Fsqd
_refine_ls_weighting_details 'w=1/[\s^2^(Fo^2^)+(0.0860P)^2^+13.3702P] where P=(Fo^2^+2Fc^2^)/3'
_refine_ls_weighting_scheme calc
_refine_ls_wR_factor_gt 0.1473
_refine_ls_wR_factor_ref 0.1606
_reflns_Friedel_coverage 0.000
_reflns_number_gt 7803
_reflns_number_total 9690
_reflns_threshold_expression 'I > 2\s(I)'
_cod_data_source_file ja9b03635_si_004.cif
_cod_data_source_block Py4DMBCu_O_NO_OTf2_WJ022819
_cod_depositor_comments
;
The following automatic conversions were performed:

'_diffrn_radiation_probe' value 'X-ray' changed to 'x-ray' according
to
/home/data/users/saulius/crontab/automatic-downloads/current/ACS/lib/dictionaries/cif_core.dic
dictionary named 'cif_core.dic' version 2.4.2 from 2011-04-26.

'_exptl_crystal_colour_primary' value 'Red' changed to 'red'
according to
/home/data/users/saulius/crontab/automatic-downloads/current/ACS/lib/dictionaries/cif_core.dic
dictionary named 'cif_core.dic' version 2.4.2 from 2011-04-26.

Automatic conversion script
Id: cif_fix_values 4973 2017-02-22 13:04:09Z antanas 
;
_cod_database_code 4128011
_shelx_shelxl_version_number 2018/3
_shelx_space_group_comment
;
The symmetry employed for this shelxl refinement is uniquely defined
by the following loop, which should always be used as a source of
symmetry information in preference to the above space-group names.
They are only intended as comments.
;
_shelx_estimated_absorpt_t_max 0.785
_shelx_estimated_absorpt_t_min 0.710
_olex2_refinement_description
;
1. Twinned data refinement
 Scales: 0.6807(16)
 0.3193(16)
2. Fixed Uiso
 At 1.2 times of:
  All C(H) groups
 At 1.5 times of:
  All C(H,H,H) groups
3. Shared sites
{O1, N1}
4. Uiso/Uaniso restraints and constraints
Uanis(O2) = Uanis(N1) = Uanis(O1)
Uanis(C19) = Uanis(C17)
Uanis(N4) = Uanis(N3)
5. Rigid body (RIGU) restrains
 N3, C17, C18, C19
 with sigma for 1-2 distances of 0.002 and sigma for 1-3 distances of 0.002
 C7, C12, C8, C9, C10, C11
 with sigma for 1-2 distances of 0.002 and sigma for 1-3 distances of 0.002
 Cu2, O4, N3, N4, C13, C14, C15, C16, C17, C18, C19, C20, C21, C22, C23
 with sigma for 1-2 distances of 0.002 and sigma for 1-3 distances of 0.002
 O2S, C4S, C5S, C6S
 with sigma for 1-2 distances of 0.002 and sigma for 1-3 distances of 0.002
 S2A, F4A, F5A, F6A, O4A, O5A, O6A, C2A
 with sigma for 1-2 distances of 0.002 and sigma for 1-3 distances of 0.002
 C2S
 with sigma for 1-2 distances of 0.002 and sigma for 1-3 distances of 0.002
 C2S, O1S
 with sigma for 1-2 distances of 0.002 and sigma for 1-3 distances of 0.002
 C3SB, C1S, C3S, C2S
 with sigma for 1-2 distances of 0.002 and sigma for 1-3 distances of 0.002
6. Same fragment restrains
{S1A, F1A, F2A, F3A, O1A, O2A, O3A, C1A} sigma for 1-2: 0.02, 1-3: 0.04
as
{S2A, F4A, F5A, F6A, O4A, O5A, O6A, C2A}
7. Others
 1*[Sof(C3SB)+Sof(H3SA)+Sof(H3SB)+Sof(H3SC)]+1*[Sof(C1S)+Sof(H1SA)+Sof(H1SB)+
 Sof(H1SC)]+1*[Sof(C3S)+Sof(H3SD)+Sof(H3SE)+Sof(H3SF)]=1 with esd of 0
 Sof(C3SB)=Sof(H3SA)=Sof(H3SB)=Sof(H3SC)=FVAR(1)
 Sof(C1S)=Sof(H1SA)=Sof(H1SB)=Sof(H1SC)=FVAR(2)
 Sof(C3S)=Sof(H3SD)=Sof(H3SE)=Sof(H3SF)=FVAR(3)
 Fixed Sof: C7(0.5) C8(0.5) H8(0.5) C9(0.5) H9(0.5) C10(0.5) H10(0.5) C11(0.5)
 H11(0.5) C12(0.5) O2(0.5) N1(0.5) O1(0.5) N3(0.5) N4(0.5) C13(0.5) H13(0.5)
 C14(0.5) H14(0.5) C15(0.5) H15(0.5) C16(0.5) H16(0.5) C17(0.5) C18(0.5)
 H18(0.5) C19(0.5) C20(0.5) H20(0.5) C21(0.5) H21(0.5) C22(0.5) H22(0.5)
 C23(0.5) H23(0.5) S1A(0.5) F1A(0.5) F2A(0.5) F3A(0.5) O1A(0.5) O2A(0.5)
 O3A(0.5) C1A(0.5) S2A(0.5) F4A(0.5) F5A(0.5) F6A(0.5) O4A(0.5) O5A(0.5)
 O6A(0.5) C2A(0.5) O2S(0.5) C4S(0.5) H4SA(0.5) H4SB(0.5) H4SC(0.5) C5S(0.5)
 C6S(0.5) H6SA(0.5) H6SB(0.5) H1A(0.5)
8.a Ternary CH refined with riding coordinates:
 C6(H6), C18(H18)
8.b Me refined with riding coordinates:
 C4S(H4SA,H4SB,H4SC), C6S(H6SA,H6SB,H1A), C1S(H1SA,H1SB,H1SC), C3SB(H3SA,H3SB,
 H3SC), C3S(H3SD,H3SE,H3SF)
8.c Aromatic/amide H refined with riding coordinates:
 C1(H1), C2(H2), C3(H3), C4(H4), C8(H8), C9(H9), C10(H10), C11(H11), C13(H13),
 C14(H14), C15(H15), C16(H16), C20(H20), C21(H21), C22(H22), C23(H23)
8.d Fitted hexagon refined as free rotating group:
 C7(C8,C9,C10,C11,C12)
;
_platon_squeeze_void_probe_radius 1.20
_olex2_submission_special_instructions 'No special instructions were received'

loop_
_space_group_symop_operation_xyz
'x, y, z'
'-x, y, -z'
'x+1/2, y+1/2, z'
'-x+1/2, y+1/2, -z'
'-x, -y, -z'
'x, -y, z'
'-x+1/2, -y+1/2, -z'
'x+1/2, -y+1/2, z'

loop_
_atom_site_label
_atom_site_type_symbol
_atom_site_fract_x
_atom_site_fract_y
_atom_site_fract_z
_atom_site_U_iso_or_equiv
_atom_site_adp_type
_atom_site_occupancy
_atom_site_site_symmetry_order
_atom_site_calc_flag
_atom_site_refinement_flags_posn
_atom_site_refinement_flags_adp
_atom_site_refinement_flags_occupancy
_atom_site_disorder_assembly
_atom_site_disorder_group
Cu1 Cu 0.37182(3) 0.500000 0.64285(7) 0.0387(2) Uani 1 2 d S T P . .
Cu2 Cu 0.33499(3) 0.500000 0.43366(7) 0.0363(2) Uani 1 2 d S TU P B .
O1S O 0.26414(18) 0.500000 0.3654(6) 0.078(2) Uani 1 2 d S TU P . .
O3 O 0.44568(14) 0.500000 0.6131(4) 0.0377(11) Uani 1 2 d S T P A .
O4 O 0.41144(14) 0.500000 0.4216(4) 0.0351(10) Uani 1 2 d S TU P . .
N2 N 0.40698(14) 0.6346(4) 0.7295(3) 0.0418(10) Uani 1 1 d . . . . .
C1 C 0.39285(19) 0.7336(6) 0.7657(5) 0.0576(16) Uani 1 1 d . . . . .
H1 H 0.364412 0.744182 0.745858 0.069 Uiso 1 1 calc R . . . .
C2S C 0.2383(3) 0.500000 0.3991(13) 0.099(4) Uani 1 2 d S TU P B .
C2 C 0.4163(3) 0.8207(6) 0.8292(7) 0.077(2) Uani 1 1 d . . . . .
H2 H 0.404582 0.889139 0.854161 0.092 Uiso 1 1 calc R . . . .
C3 C 0.4583(2) 0.8080(7) 0.8573(6) 0.069(2) Uani 1 1 d . . . . .
H3 H 0.475724 0.867804 0.901359 0.083 Uiso 1 1 calc R . . . .
C4 C 0.47370(18) 0.7064(5) 0.8194(5) 0.0493(13) Uani 1 1 d . . . . .
H4 H 0.502040 0.696488 0.835454 0.059 Uiso 1 1 calc R . . . .
C5 C 0.44751(17) 0.6189(5) 0.7577(4) 0.0399(12) Uani 1 1 d . . . . .
C6 C 0.46186(19) 0.500000 0.7174(6) 0.0372(15) Uani 1 2 d S T P . .
H6 H 0.492004 0.500000 0.738656 0.045 Uiso 1 2 calc RS T P . .
C7 C 0.46273(19) 0.4183(7) 0.5609(4) 0.036(2) Uani 0.5 1 d . U . . .
C8 C 0.4961(2) 0.3401(8) 0.6035(5) 0.043(2) Uani 0.5 1 d G U . A -1
H8 H 0.508519 0.338105 0.673596 0.052 Uiso 0.5 1 calc R . . A -1
C9 C 0.5112(2) 0.2648(7) 0.5436(7) 0.053(3) Uani 0.5 1 d G U . A -1
H9 H 0.534015 0.211389 0.572706 0.063 Uiso 0.5 1 calc R . . A -1
C10 C 0.4930(3) 0.2678(7) 0.4411(7) 0.048(3) Uani 0.5 1 d G U . A -1
H10 H 0.503370 0.216347 0.400109 0.058 Uiso 0.5 1 calc R . . A -1
C11 C 0.4597(2) 0.3460(7) 0.3985(4) 0.044(2) Uani 0.5 1 d G U . A -1
H11 H 0.447230 0.348022 0.328400 0.053 Uiso 0.5 1 calc R . . A -1
C12 C 0.44453(17) 0.4213(7) 0.4584(4) 0.0347(19) Uani 0.5 1 d G U . A .
O2 O 0.3419(3) 0.7147(8) 0.5417(7) 0.0601(11) Uani 0.5 1 d . . . B 1
N1 N 0.33990(16) 0.6175(4) 0.5413(4) 0.0601(11) Uani 0.5 1 d . . . B 1
O1 O 0.33990(16) 0.6175(4) 0.5413(4) 0.0601(11) Uani 0.5 1 d . . . B 2
N3 N 0.3379(11) 0.3643(18) 0.344(3) 0.037(2) Uani 0.5 1 d . U . B -1
N4 N 0.3380(11) 0.6305(18) 0.328(3) 0.037(2) Uani 0.5 1 d . U . B -1
C13 C 0.3130(7) 0.2588(19) 0.3298(15) 0.046(5) Uani 0.5 1 d . U . B -1
H13 H 0.293740 0.253190 0.363157 0.055 Uiso 0.5 1 calc R . . B -1
C14 C 0.3158(5) 0.1620(15) 0.2679(16) 0.068(5) Uani 0.5 1 d . U . B -1
H14 H 0.296819 0.093646 0.253602 0.082 Uiso 0.5 1 calc R . . B -1
C15 C 0.3462(5) 0.1628(15) 0.2257(16) 0.076(5) Uani 0.5 1 d . U . B -1
H15 H 0.350184 0.092286 0.187678 0.091 Uiso 0.5 1 calc R . . B -1
C16 C 0.3708(5) 0.2724(14) 0.2417(13) 0.058(4) Uani 0.5 1 d . U . B -1
H16 H 0.391011 0.278806 0.211328 0.069 Uiso 0.5 1 calc R . . B -1
C17 C 0.3659(5) 0.3714(17) 0.3016(14) 0.0394(18) Uani 0.5 1 d . U . B -1
C18 C 0.3906(3) 0.487(2) 0.3171(6) 0.037(2) Uani 0.5 1 d . U . B -1
H18 H 0.410869 0.476950 0.282190 0.045 Uiso 0.5 1 calc R . . B -1
C19 C 0.3644(5) 0.6094(18) 0.2770(14) 0.0394(18) Uani 0.5 1 d . U . B -1
C20 C 0.3667(5) 0.6803(14) 0.2028(11) 0.047(3) Uani 0.5 1 d . U . B -1
H20 H 0.386271 0.662075 0.171930 0.056 Uiso 0.5 1 calc R . . B -1
C21 C 0.3403(4) 0.7814(13) 0.1706(11) 0.051(3) Uani 0.5 1 d . U . B -1
H21 H 0.341420 0.833888 0.117083 0.061 Uiso 0.5 1 calc R . . B -1
C22 C 0.3136(4) 0.8047(13) 0.2148(12) 0.049(3) Uani 0.5 1 d . U . B -1
H22 H 0.294786 0.873041 0.192578 0.058 Uiso 0.5 1 calc R . . B -1
C23 C 0.3130(7) 0.7269(19) 0.2959(15) 0.041(4) Uani 0.5 1 d . U . B -1
H23 H 0.293752 0.745138 0.327737 0.050 Uiso 0.5 1 calc R . . B -1
S1A S 0.42907(9) 0.9440(3) 1.0883(2) 0.0428(6) Uani 0.5 1 d D . . C -1
F1A F 0.4500(2) 1.1366(8) 1.2142(8) 0.079(3) Uani 0.5 1 d D . . C -1
F2A F 0.4880(2) 0.9658(8) 1.2561(5) 0.070(3) Uani 0.5 1 d D . . C -1
F3A F 0.4291(3) 0.9649(6) 1.2698(6) 0.077(3) Uani 0.5 1 d D . . C -1
O1A O 0.4316(3) 0.8109(7) 1.1060(8) 0.060(2) Uani 0.5 1 d D . . C -1
O2A O 0.3884(2) 1.008(3) 1.0562(7) 0.081(4) Uani 0.5 1 d D . . C -1
O3A O 0.4563(2) 1.010(3) 1.0418(6) 0.062(4) Uani 0.5 1 d D . . C -1
C1A C 0.4503(3) 1.013(3) 1.2115(9) 0.048(4) Uani 0.5 1 d D . . C -1
S2A S 0.29436(12) 0.5278(13) 0.7537(4) 0.111(4) Uani 0.5 1 d D U . D -1
F4A F 0.2696(5) 0.628(3) 0.8933(15) 0.247(10) Uani 0.5 1 d D U . D -1
F5A F 0.3324(5) 0.637(2) 0.9213(16) 0.209(9) Uani 0.5 1 d D U . D -1
F6A F 0.3041(10) 0.447(3) 0.9348(16) 0.241(10) Uani 0.5 1 d D U . D -1
O4A O 0.3322(2) 0.479(3) 0.7587(8) 0.071(6) Uani 0.5 1 d D U . D -1
O5A O 0.2589(3) 0.4438(13) 0.7230(13) 0.124(5) Uani 0.5 1 d D U . D -1
O6A O 0.2867(4) 0.6546(13) 0.7065(11) 0.107(4) Uani 0.5 1 d D U . D -1
C2A C 0.2994(7) 0.565(3) 0.8815(15) 0.163(7) Uani 0.5 1 d D U . D -1
O2S O 0.4355(3) 0.5415(8) 1.1452(6) 0.062(3) Uani 0.5 1 d . U . E -1
C4S C 0.4358(4) 0.495(7) 0.9885(10) 0.091(5) Uani 0.5 1 d . U . E -1
H4SA H 0.418545 0.521563 0.922174 0.136 Uiso 0.5 1 calc R . . E -1
H4SB H 0.463658 0.522300 0.999015 0.136 Uiso 0.5 1 calc R . . E -1
H4SC H 0.434938 0.401364 0.994174 0.136 Uiso 0.5 1 calc R . . E -1
C5S C 0.4225(4) 0.5503(13) 1.0579(9) 0.062(4) Uani 0.5 1 d . U . E -1
C6S C 0.3899(10) 0.647(4) 1.0138(17) 0.23(2) Uani 0.5 1 d . U . E -1
H6SA H 0.381993 0.644402 0.941225 0.344 Uiso 0.5 1 calc R . . E -1
H6SB H 0.366465 0.626959 1.033875 0.344 Uiso 0.5 1 calc R . . E -1
H1A H 0.399857 0.733142 1.037396 0.344 Uiso 0.5 1 calc R . . E -1
C1S C 0.2219(12) 0.632(3) 0.427(3) 0.169(14) Uani 0.503(4) 1 d . U . B -1
H1SA H 0.200288 0.613892 0.454661 0.253 Uiso 0.503(4) 1 calc R . . B -1
H1SB H 0.243978 0.676838 0.477126 0.253 Uiso 0.503(4) 1 calc R . . B -1
H1SC H 0.211457 0.685161 0.367944 0.253 Uiso 0.503(4) 1 calc R . . B -1
C3SB C 0.1957(12) 0.500000 0.341(5) 0.185(19) Uani 0.377(8) 2 d S TU P . .
H3SA H 0.179795 0.500000 0.386371 0.277 Uiso 0.377(8) 2 calc RS T P B .
H3SB H 0.189193 0.576875 0.299494 0.277 Uiso 0.189(4) 1 calc R . . . .
H3SC H 0.189193 0.423125 0.299494 0.277 Uiso 0.189(4) 1 calc R . . . .
C3S C 0.2392(13) 0.433(4) 0.480(4) 0.148(19) Uani 0.308(4) 1 d . U . B -1
H3SD H 0.214123 0.447889 0.494686 0.222 Uiso 0.308(4) 1 calc R . . B -1
H3SE H 0.241842 0.341222 0.468590 0.222 Uiso 0.308(4) 1 calc R . . B -1
H3SF H 0.262218 0.461165 0.536998 0.222 Uiso 0.308(4) 1 calc R . . B -1

loop_
_atom_site_aniso_label
_atom_site_aniso_U_11
_atom_site_aniso_U_22
_atom_site_aniso_U_33
_atom_site_aniso_U_23
_atom_site_aniso_U_13
_atom_site_aniso_U_12
Cu1 0.0297(5) 0.0488(5) 0.0404(6) 0.000 0.0154(5) 0.000
Cu2 0.0272(4) 0.0395(5) 0.0441(6) 0.000 0.0145(4) 0.000
O1S 0.028(3) 0.106(5) 0.093(6) 0.000 0.008(3) 0.000
O3 0.029(2) 0.046(3) 0.041(3) 0.000 0.016(2) 0.000
O4 0.028(2) 0.046(3) 0.034(2) 0.000 0.012(2) 0.000
N2 0.042(3) 0.046(2) 0.040(3) 0.0034(19) 0.018(2) 0.0074(19)
C1 0.051(4) 0.058(4) 0.061(4) 0.002(3) 0.016(3) 0.010(3)
C2S 0.041(5) 0.133(11) 0.125(11) 0.000 0.029(6) 0.000
C2 0.083(5) 0.043(3) 0.099(6) -0.014(4) 0.023(5) 0.018(3)
C3 0.078(5) 0.049(4) 0.071(5) -0.018(3) 0.014(4) -0.011(3)
C4 0.049(3) 0.043(3) 0.056(4) 0.007(3) 0.017(3) -0.006(2)
C5 0.042(3) 0.043(3) 0.037(3) 0.004(2) 0.017(2) -0.001(2)
C6 0.024(3) 0.051(4) 0.040(4) 0.000 0.014(3) 0.000
C7 0.026(4) 0.044(5) 0.038(4) -0.007(4) 0.009(3) -0.005(3)
C8 0.037(5) 0.055(6) 0.036(5) -0.004(4) 0.010(4) 0.005(4)
C9 0.047(7) 0.064(9) 0.050(5) -0.001(7) 0.019(4) 0.013(6)
C10 0.043(6) 0.056(9) 0.048(5) -0.006(7) 0.019(4) 0.008(5)
C11 0.040(5) 0.050(6) 0.042(5) -0.005(4) 0.015(4) 0.005(4)
C12 0.022(4) 0.047(5) 0.036(4) -0.001(4) 0.011(3) -0.003(4)
O2 0.064(3) 0.050(2) 0.058(3) -0.006(2) 0.010(2) 0.018(2)
N1 0.064(3) 0.050(2) 0.058(3) -0.006(2) 0.010(2) 0.018(2)
O1 0.064(3) 0.050(2) 0.058(3) -0.006(2) 0.010(2) 0.018(2)
N3 0.027(2) 0.036(2) 0.049(9) -0.003(4) 0.012(4) 0.000(4)
N4 0.027(2) 0.036(2) 0.049(9) -0.003(4) 0.012(4) 0.000(4)
C13 0.038(7) 0.030(6) 0.070(14) 0.002(7) 0.018(8) 0.002(4)
C14 0.060(8) 0.050(8) 0.104(13) -0.027(8) 0.039(9) -0.013(6)
C15 0.077(10) 0.055(7) 0.114(14) -0.031(8) 0.056(10) -0.013(7)
C16 0.052(7) 0.055(7) 0.071(10) -0.018(6) 0.026(8) -0.002(6)
C17 0.033(3) 0.044(4) 0.041(7) -0.002(3) 0.012(4) 0.002(3)
C18 0.040(4) 0.043(6) 0.034(3) 0.000(5) 0.020(3) 0.003(4)
C19 0.033(3) 0.044(4) 0.041(7) -0.002(3) 0.012(4) 0.002(3)
C20 0.042(7) 0.056(7) 0.045(7) 0.006(5) 0.017(6) 0.008(5)
C21 0.048(6) 0.047(6) 0.060(8) 0.012(5) 0.022(6) 0.003(5)
C22 0.049(7) 0.034(6) 0.068(8) 0.003(5) 0.025(6) 0.000(4)
C23 0.035(6) 0.035(7) 0.057(10) -0.005(7) 0.019(7) -0.001(4)
S1A 0.0419(14) 0.0470(12) 0.0412(16) 0.0008(11) 0.0161(13) -0.0075(11)
F1A 0.066(5) 0.080(5) 0.098(7) -0.044(5) 0.039(5) -0.018(4)
F2A 0.050(4) 0.093(10) 0.053(4) 0.003(4) -0.005(3) 0.010(4)
F3A 0.118(6) 0.063(7) 0.078(5) 0.002(4) 0.068(5) -0.004(4)
O1A 0.054(5) 0.046(4) 0.087(7) 0.002(5) 0.032(5) -0.012(4)
O2A 0.042(4) 0.090(9) 0.092(6) -0.029(13) -0.005(4) 0.026(11)
O3A 0.073(5) 0.073(9) 0.050(4) 0.030(9) 0.035(4) 0.038(10)
C1A 0.052(5) 0.045(13) 0.053(6) -0.010(10) 0.025(5) -0.003(8)
S2A 0.0538(19) 0.203(13) 0.087(3) -0.005(4) 0.0399(19) 0.039(5)
F4A 0.134(11) 0.47(3) 0.151(16) -0.080(17) 0.066(12) 0.099(16)
F5A 0.135(11) 0.33(2) 0.160(15) -0.117(16) 0.045(11) 0.020(14)
F6A 0.27(3) 0.38(3) 0.127(13) 0.055(16) 0.135(17) 0.049(16)
O4A 0.048(4) 0.092(18) 0.087(6) -0.001(7) 0.040(4) 0.010(7)
O5A 0.058(6) 0.153(12) 0.188(13) 0.002(9) 0.076(8) -0.014(6)
O6A 0.063(7) 0.117(9) 0.135(11) -0.010(8) 0.026(8) 0.014(6)
C2A 0.086(10) 0.30(2) 0.124(13) -0.008(10) 0.066(10) 0.037(11)
O2S 0.056(5) 0.092(9) 0.042(3) -0.009(4) 0.023(4) -0.020(4)
C4S 0.097(9) 0.131(13) 0.050(7) -0.030(16) 0.032(6) -0.020(17)
C5S 0.047(6) 0.104(10) 0.037(4) -0.011(5) 0.019(4) -0.026(5)
C6S 0.21(3) 0.36(4) 0.051(12) -0.035(17) -0.041(15) 0.18(3)
C1S 0.22(4) 0.140(16) 0.21(3) 0.003(18) 0.15(3) 0.017(18)
C3SB 0.051(11) 0.29(4) 0.19(3) 0.000 0.005(16) 0.000
C3S 0.09(2) 0.20(4) 0.19(3) 0.06(3) 0.087(19) 0.05(3)

loop_
_atom_type_symbol
_atom_type_description
_atom_type_scat_dispersion_real
_atom_type_scat_dispersion_imag
_atom_type_scat_source
C C 0.0033 0.0016 'International Tables Vol C Tables 4.2.6.8 and 6.1.1.4'
H H 0.0000 0.0000 'International Tables Vol C Tables 4.2.6.8 and 6.1.1.4'
Cu Cu 0.3201 1.2651 'International Tables Vol C Tables 4.2.6.8 and 6.1.1.4'
F F 0.0171 0.0103 'International Tables Vol C Tables 4.2.6.8 and 6.1.1.4'
N N 0.0061 0.0033 'International Tables Vol C Tables 4.2.6.8 and 6.1.1.4'
O O 0.0106 0.0060 'International Tables Vol C Tables 4.2.6.8 and 6.1.1.4'
S S 0.1246 0.1234 'International Tables Vol C Tables 4.2.6.8 and 6.1.1.4'

loop_
_geom_angle_atom_site_label_1
_geom_angle_atom_site_label_2
_geom_angle_atom_site_label_3
_geom_angle
_geom_angle_site_symmetry_1
_geom_angle_site_symmetry_3
N2 Cu1 Cu2 128.61(13) . .
N2 Cu1 Cu2 128.60(13) 6_565 .
N2 Cu1 N2 88.9(3) . 6_565
N1 Cu1 Cu2 42.69(14) 6_565 .
N1 Cu1 Cu2 42.69(14) . .
N1 Cu1 N2 96.1(2) 6_565 6_565
N1 Cu1 N2 170.69(19) . 6_565
N1 Cu1 N2 96.1(2) . .
N1 Cu1 N2 170.7(2) 6_565 .
N1 Cu1 N1 78.0(3) . 6_565
O1 Cu1 Cu2 42.69(14) . .
O1 Cu1 N2 96.1(2) . .
O1S Cu2 Cu1 119.1(2) . .
N1 Cu2 Cu1 43.13(14) 6_565 .
N1 Cu2 Cu1 43.13(14) . .
N1 Cu2 O1S 97.6(2) . .
N1 Cu2 O1S 97.6(2) 6_565 .
N1 Cu2 N1 78.8(3) . 6_565
N1 Cu2 N3 169.2(11) . .
N1 Cu2 N3 93.1(7) 6_565 .
N1 Cu2 N4 98.7(6) . .
N1 Cu2 N4 172.1(11) 6_565 .
O1 Cu2 Cu1 43.13(14) . .
O1 Cu2 O1S 97.6(2) . .
N3 Cu2 Cu1 126.3(10) . .
N3 Cu2 O1S 90.4(11) . .
N3 Cu2 N4 88.4(3) . .
N4 Cu2 Cu1 130.9(9) . .
N4 Cu2 O1S 90.1(11) . .
C2S O1S Cu2 134.0(10) . .
C7 O3 C6 118.2(4) 6_565 .
C7 O3 C6 118.2(4) . .
C7 O3 C7 75.4(6) 6_565 .
C12 O4 C12 73.1(8) 6_565 .
C12 O4 C18 114.4(7) . .
C12 O4 C18 121.9(8) 6_565 .
C1 N2 Cu1 123.6(4) . .
C1 N2 C5 118.1(5) . .
C5 N2 Cu1 118.2(4) . .
N2 C1 H1 117.9 . .
N2 C1 C2 124.1(6) . .
C2 C1 H1 117.9 . .
O1S C2S C1S 120.3(13) . 6_565
O1S C2S C1S 120.3(13) . .
O1S C2S C3SB 125(3) . .
O1S C2S C3S 124.1(19) . .
C1S C2S C1S 119(3) 6_565 .
C3SB C2S C1S 75.6(19) . 6_565
C3SB C2S C1S 75.6(19) . .
C3S C2S C1S 41(3) . 6_565
C3S C2S C1S 98(2) . .
C3S C2S C3SB 102(3) . .
C1 C2 H2 120.7 . .
C1 C2 C3 118.6(6) . .
C3 C2 H2 120.7 . .
C2 C3 H3 120.9 . .
C4 C3 C2 118.3(6) . .
C4 C3 H3 120.9 . .
C3 C4 H4 120.3 . .
C3 C4 C5 119.4(6) . .
C5 C4 H4 120.3 . .
N2 C5 C4 121.4(5) . .
N2 C5 C6 115.7(5) . .
C4 C5 C6 122.9(5) . .
O3 C6 C5 109.4(4) . .
O3 C6 C5 109.4(4) . 6_565
O3 C6 H6 109.6 . .
C5 C6 C5 109.0(6) . 6_565
C5 C6 H6 109.6 6_565 .
C5 C6 H6 109.6 . .
O3 C7 C7 52.3(3) . 6_565
C8 C7 O3 125.0(5) . .
C8 C7 C7 125.9(3) . 6_565
C8 C7 C12 120.0 . .
C12 C7 O3 115.0(5) . .
C12 C7 C7 88.7(3) . 6_565
C7 C8 H8 120.0 . .
C7 C8 C9 120.0 . .
C9 C8 H8 120.0 . .
C8 C9 H9 120.0 . .
C10 C9 C8 120.0 . .
C10 C9 H9 120.0 . .
C9 C10 H10 120.0 . .
C9 C10 C11 120.0 . .
C11 C10 H10 120.0 . .
C10 C11 H11 120.0 . .
C10 C11 C12 120.0 . .
C12 C11 H11 120.0 . .
O4 C12 C7 116.7(5) . .
O4 C12 C11 123.3(5) . .
O4 C12 C12 53.4(6) . 6_565
C7 C12 C12 91.3 . 6_565
C11 C12 C7 120.0 . .
C11 C12 C12 124.3 . 6_565
Cu2 N1 Cu1 94.18(19) . .
O2 N1 Cu1 127.1(7) . .
O2 N1 Cu2 128.7(7) . .
Cu2 O1 Cu1 94.18(19) . .
C13 N3 Cu2 120.8(18) . .
C17 N3 Cu2 118(2) . .
C17 N3 C13 121(2) . .
C19 N4 Cu2 119.5(19) . .
C23 N4 Cu2 124.9(18) . .
C23 N4 C19 115(2) . .
N3 C13 H13 119.8 . .
C14 C13 N3 120.5(19) . .
C14 C13 H13 119.8 . .
C13 C14 H14 119.7 . .
C13 C14 C15 120.5(14) . .
C15 C14 H14 119.7 . .
C14 C15 H15 121.5 . .
C14 C15 C16 117.0(13) . .
C16 C15 H15 121.5 . .
C15 C16 H16 119.7 . .
C17 C16 C15 120.6(15) . .
C17 C16 H16 119.7 . .
N3 C17 C16 120.5(18) . .
N3 C17 C18 118.4(18) . .
C16 C17 C18 121.0(14) . .
O4 C18 C17 108.1(13) . .
O4 C18 H18 109.2 . .
O4 C18 C19 109.7(13) . .
C17 C18 H18 109.2 . .
C17 C18 C19 111.5(7) . .
C19 C18 H18 109.2 . .
N4 C19 C18 110.6(18) . .
C20 C19 N4 125(2) . .
C20 C19 C18 124.5(13) . .
C19 C20 H20 120.5 . .
C19 C20 C21 118.9(14) . .
C21 C20 H20 120.5 . .
C20 C21 H21 120.4 . .
C22 C21 C20 119.3(13) . .
C22 C21 H21 120.4 . .
C21 C22 H22 120.2 . .
C21 C22 C23 119.5(13) . .
C23 C22 H22 120.2 . .
N4 C23 C22 122.4(18) . .
N4 C23 H23 118.8 . .
C22 C23 H23 118.8 . .
O1A S1A O2A 119.3(12) . .
O1A S1A O3A 121.3(10) . .
O1A S1A C1A 103.7(11) . .
O2A S1A C1A 99.3(9) . .
O3A S1A O2A 110.0(12) . .
O3A S1A C1A 97.5(9) . .
F1A C1A S1A 114.9(13) . .
F1A C1A F2A 111.6(16) . .
F1A C1A F3A 109.6(15) . .
F2A C1A S1A 109.4(15) . .
F2A C1A F3A 102.7(16) . .
F3A C1A S1A 107.9(14) . .
O4A S2A O5A 119.6(14) . .
O4A S2A O6A 112.2(12) . .
O4A S2A C2A 104.6(9) . .
O5A S2A O6A 113.2(9) . .
O5A S2A C2A 102.6(10) . .
O6A S2A C2A 102.2(12) . .
F4A C2A S2A 115.3(18) . .
F4A C2A F5A 107(2) . .
F4A C2A F6A 109(2) . .
F5A C2A S2A 109.1(17) . .
F5A C2A F6A 109(2) . .
F6A C2A S2A 107.7(15) . .
H4SA C4S H4SB 109.5 . .
H4SA C4S H4SC 109.5 . .
H4SB C4S H4SC 109.5 . .
C5S C4S H4SA 109.5 . .
C5S C4S H4SB 109.5 . .
C5S C4S H4SC 109.5 . .
O2S C5S C4S 129(2) . .
O2S C5S C6S 117.9(14) . .
C4S C5S C6S 112(2) . .
C5S C6S H6SA 109.5 . .
C5S C6S H6SB 109.5 . .
C5S C6S H1A 109.5 . .
H6SA C6S H6SB 109.5 . .
H6SA C6S H1A 109.5 . .
H6SB C6S H1A 109.5 . .
C2S C1S H1SA 109.5 . .
C2S C1S H1SB 109.5 . .
C2S C1S H1SC 109.5 . .
H1SA C1S H1SB 109.5 . .
H1SA C1S H1SC 109.5 . .
H1SB C1S H1SC 109.5 . .
C2S C3SB H3SA 109.5 . .
C2S C3SB H3SB 109.5 . .
C2S C3SB H3SC 109.5 . .
H3SA C3SB H3SB 109.5 . .
H3SA C3SB H3SC 109.5 . .
H3SB C3SB H3SC 109.5 . .
C2S C3S H3SD 109.5 . .
C2S C3S H3SE 109.5 . .
C2S C3S H3SF 109.5 . .
H3SD C3S H3SE 109.5 . .
H3SD C3S H3SF 109.5 . .
H3SE C3S H3SF 109.5 . .

loop_
_geom_bond_atom_site_label_1
_geom_bond_atom_site_label_2
_geom_bond_distance
_geom_bond_site_symmetry_2
Cu1 Cu2 2.8343(14) .
Cu1 N2 2.001(5) .
Cu1 N2 2.001(5) 6_565
Cu1 N1 1.943(5) .
Cu1 N1 1.943(5) 6_565
Cu1 O1 1.943(5) .
Cu2 O1S 2.352(6) .
Cu2 N1 1.927(5) 6_565
Cu2 N1 1.927(5) .
Cu2 O1 1.927(5) .
Cu2 N3 1.93(3) .
Cu2 N4 2.05(3) .
O1S C2S 1.160(14) .
O3 C6 1.407(10) .
O3 C7 1.391(6) .
O3 C7 1.391(7) 6_565
O4 C12 1.376(8) 6_565
O4 C12 1.376(6) .
O4 C18 1.434(10) .
N2 C1 1.321(8) .
N2 C5 1.355(7) .
C1 H1 0.9500 .
C1 C2 1.352(10) .
C2S C1S 1.59(3) 6_565
C2S C1S 1.59(3) .
C2S C3SB 1.45(4) .
C2S C3S 1.35(4) .
C2 H2 0.9500 .
C2 C3 1.400(11) .
C3 H3 0.9500 .
C3 C4 1.378(9) .
C4 H4 0.9500 .
C4 C5 1.383(8) .
C5 C6 1.520(7) .
C6 H6 1.0000 .
C7 C7 1.700(14) 6_565
C7 C8 1.3900 .
C7 C12 1.3900 .
C8 H8 0.9500 .
C8 C9 1.3900 .
C9 H9 0.9500 .
C9 C10 1.3900 .
C10 H10 0.9500 .
C10 C11 1.3900 .
C11 H11 0.9500 .
C11 C12 1.3900 .
C12 C12 1.639(14) 6_565
O2 N1 1.015(9) .
N3 C13 1.38(3) .
N3 C17 1.32(3) .
N4 C19 1.38(2) .
N4 C23 1.31(4) .
C13 H13 0.9500 .
C13 C14 1.36(2) .
C14 H14 0.9500 .
C14 C15 1.39(2) .
C15 H15 0.9500 .
C15 C16 1.40(2) .
C16 H16 0.9500 .
C16 C17 1.39(2) .
C17 C18 1.46(2) .
C18 H18 1.0000 .
C18 C19 1.57(2) .
C19 C20 1.32(2) .
C20 H20 0.9500 .
C20 C21 1.377(19) .
C21 H21 0.9500 .
C21 C22 1.32(2) .
C22 H22 0.9500 .
C22 C23 1.42(2) .
C23 H23 0.9500 .
S1A O1A 1.406(8) .
S1A O2A 1.504(14) .
S1A O3A 1.499(15) .
S1A C1A 1.817(17) .
F1A C1A 1.28(3) .
F2A C1A 1.357(17) .
F3A C1A 1.383(18) .
S2A O4A 1.403(13) .
S2A O5A 1.464(13) .
S2A O6A 1.465(17) .
S2A C2A 1.82(2) .
F4A C2A 1.29(3) .
F5A C2A 1.33(2) .
F6A C2A 1.43(2) .
O2S C5S 1.181(14) .
C4S H4SA 0.9800 .
C4S H4SB 0.9800 .
C4S H4SC 0.9800 .
C4S C5S 1.36(3) .
C5S C6S 1.50(3) .
C6S H6SA 0.9800 .
C6S H6SB 0.9800 .
C6S H1A 0.9800 .
C1S H1SA 0.9800 .
C1S H1SB 0.9800 .
C1S H1SC 0.9800 .
C3SB H3SA 0.9800 .
C3SB H3SB 0.9800 .
C3SB H3SC 0.9800 .
C3S H3SD 0.9800 .
C3S H3SE 0.9800 .
C3S H3SF 0.9800 .

loop_
_twin_individual_id
_twin_individual_mass_fraction_refined
1 0.6807(16)
2 0.3193(16)
